data_7127936
loop_
_publ_author_name
'Cheng, Cang'
'Zuo, Xiang'
'Tu, Dongdong'
'Wan, Bin'
'Zhang, Yanghui'

_publ_section_title
;
 Palladium-catalyzed diastereoselective cross-coupling of two aryl halides
 <i>via</i> C-H activation: synthesis of chiral eight-membered nitrogen
 heterocycles.
;
_journal_issue 23
_journal_name_full 'Chemical communications (Cambridge, England)'
_journal_page_first 2939
_journal_page_last 2942
_journal_paper_doi 10.1039/d1cc00398d
_journal_volume 57
_journal_year 2021
_chemical_absolute_configuration rm
_chemical_formula_sum 'C20 H17 N'
_chemical_formula_weight 271.35
_space_group_crystal_system monoclinic
_space_group_IT_number 5
_space_group_name_Hall 'C 2y'
_space_group_name_H-M_alt 'C 1 2 1'
_atom_sites_solution_hydrogens mixed
_audit_block_doi 10.5517/ccdc.csd.cc26mkdt
_audit_creation_method SHELXL-2018/1
_audit_update_record
;
2020-11-16 deposited with the CCDC.	2021-02-12 downloaded from the CCDC.
;
_cell_angle_alpha 90
_cell_angle_beta 107.6600(10)
_cell_angle_gamma 90
_cell_formula_units_Z 8
_cell_length_a 16.9144(8)
_cell_length_b 7.7719(4)
_cell_length_c 22.6944(10)
_cell_measurement_reflns_used 9893
_cell_measurement_temperature 100(2)
_cell_measurement_theta_max 78.78
_cell_measurement_theta_min 4.09
_cell_volume 2842.7(2)
_computing_cell_refinement 'Bruker SAINT'
_computing_data_collection 'Bruker APEX3'
_computing_data_reduction 'Bruker SAINT'
_computing_molecular_graphics 'Bruker SHELXTL'
_computing_publication_material 'Bruker SHELXTL'
_computing_structure_refinement 'SHELXL-2018/1 (Sheldrick, 2018)'
_computing_structure_solution 'SHELXT 2014/5 (Sheldrick, 2014)'
_diffrn_ambient_temperature 100(2)
_diffrn_measured_fraction_theta_full 0.996
_diffrn_measured_fraction_theta_max 0.992
_diffrn_measurement_device_type 'Bruker APEX-III CMOS'
_diffrn_measurement_method '\f and \w scans'
_diffrn_radiation_type CuK\a
_diffrn_radiation_wavelength 1.54178
_diffrn_reflns_av_R_equivalents 0.0337
_diffrn_reflns_av_unetI/netI 0.0299
_diffrn_reflns_Laue_measured_fraction_full 0.996
_diffrn_reflns_Laue_measured_fraction_max 0.992
_diffrn_reflns_limit_h_max 20
_diffrn_reflns_limit_h_min -20
_diffrn_reflns_limit_k_max 9
_diffrn_reflns_limit_k_min -9
_diffrn_reflns_limit_l_max 28
_diffrn_reflns_limit_l_min -28
_diffrn_reflns_number 21990
_diffrn_reflns_point_group_measured_fraction_full 0.993
_diffrn_reflns_point_group_measured_fraction_max 0.976
_diffrn_reflns_theta_full 67.679
_diffrn_reflns_theta_max 74.496
_diffrn_reflns_theta_min 4.088
_exptl_absorpt_coefficient_mu 0.558
_exptl_absorpt_correction_type multi-scan
_exptl_absorpt_process_details sadabs
_exptl_crystal_colour colourless
_exptl_crystal_density_diffrn 1.268
_exptl_crystal_description block
_exptl_crystal_F_000 1152
_exptl_crystal_size_max 0.300
_exptl_crystal_size_mid 0.150
_exptl_crystal_size_min 0.120
_exptl_transmission_factor_max 0.7542
_exptl_transmission_factor_min 0.6810
_refine_diff_density_max 0.469
_refine_diff_density_min -0.358
_refine_diff_density_rms 0.042
_refine_ls_abs_structure_details
; 
 Flack x determined using 2509 quotients [(I+)-(I-)]/[(I+)+(I-)] 
 (Parsons, Flack and Wagner, Acta Cryst. B69 (2013) 249-259). 
;
_refine_ls_abs_structure_Flack 0.4(4)
_refine_ls_extinction_method none
_refine_ls_goodness_of_fit_ref 1.035
_refine_ls_hydrogen_treatment constr
_refine_ls_matrix_type full
_refine_ls_number_parameters 381
_refine_ls_number_reflns 5677
_refine_ls_number_restraints 1
_refine_ls_restrained_S_all 1.034
_refine_ls_R_factor_all 0.0385
_refine_ls_R_factor_gt 0.0383
_refine_ls_shift/su_max 0.000
_refine_ls_shift/su_mean 0.000
_refine_ls_structure_factor_coef Fsqd
_refine_ls_weighting_details 'w=1/[\s^2^(Fo^2^)+(0.0643P)^2^+1.6409P] where P=(Fo^2^+2Fc^2^)/3'
_refine_ls_weighting_scheme calc
_refine_ls_wR_factor_gt 0.1007
_refine_ls_wR_factor_ref 0.1009
_reflns_Friedel_coverage 0.826
_reflns_Friedel_fraction_full 0.990
_reflns_Friedel_fraction_max 0.957
_reflns_number_gt 5639
_reflns_number_total 5677
_reflns_threshold_expression 'I > 2\s(I)'
_cod_data_source_file d1cc00398d2.cif
_cod_data_source_block cu_200727c_a
_cod_depositor_comments 'Adding full bibliography for 7127936--7127937.cif.'
_cod_original_sg_symbol_H-M 'C 2'
_cod_database_code 7127936
_shelx_shelxl_version_number 2018/1
_shelx_space_group_comment
; 
The symmetry employed for this shelxl refinement is uniquely defined 
by the following loop, which should always be used as a source of 
symmetry information in preference to the above space-group names. 
They are only intended as comments. 
;
_shelx_estimated_absorpt_t_min 0.851
_shelx_estimated_absorpt_t_max 0.936

loop_
_space_group_symop_operation_xyz
'x, y, z'
'-x, y, -z'
'x+1/2, y+1/2, z'
'-x+1/2, y+1/2, -z'

loop_
_atom_site_label
_atom_site_type_symbol
_atom_site_fract_x
_atom_site_fract_y
_atom_site_fract_z
_atom_site_U_iso_or_equiv
_atom_site_adp_type
_atom_site_occupancy
_atom_site_site_symmetry_order
_atom_site_calc_flag
_atom_site_refinement_flags_posn
_atom_site_refinement_flags_adp
_atom_site_refinement_flags_occupancy
_atom_site_disorder_assembly
_atom_site_disorder_group
N1 N 0.47232(11) 0.3137(3) 0.21887(8) 0.0183(4) Uani 1 1 d . . . . .
H1 H 0.484895 0.372703 0.259759 0.027 Uiso 1 1 d R U . . .
N2 N 0.48728(11) 0.7152(2) 0.28991(8) 0.0190(4) Uani 1 1 d . . . . .
H2 H 0.467137 0.661707 0.246219 0.029 Uiso 1 1 d R U . . .
C1 C 0.40209(12) 0.3260(3) 0.16794(9) 0.0164(4) Uani 1 1 d . . . . .
C2 C 0.34474(13) 0.4548(3) 0.17091(10) 0.0182(4) Uani 1 1 d . . . . .
H2A H 0.356652 0.524760 0.206866 0.022 Uiso 1 1 calc R U . . .
C3 C 0.27198(13) 0.4837(3) 0.12386(10) 0.0200(4) Uani 1 1 d . . . . .
H3 H 0.234918 0.571796 0.127691 0.024 Uiso 1 1 calc R U . . .
C4 C 0.25343(13) 0.3825(3) 0.07072(10) 0.0197(4) Uani 1 1 d . . . . .
H4 H 0.204900 0.403468 0.037104 0.024 Uiso 1 1 calc R U . . .
C5 C 0.30729(12) 0.2508(3) 0.06800(9) 0.0183(4) Uani 1 1 d . . . . .
H5 H 0.293731 0.180135 0.032153 0.022 Uiso 1 1 calc R U . . .
C6 C 0.38124(12) 0.2160(3) 0.11570(9) 0.0162(4) Uani 1 1 d . . . . .
C7 C 0.42546(13) 0.0559(3) 0.10646(9) 0.0163(4) Uani 1 1 d . . . . .
C8 C 0.38112(13) -0.0988(3) 0.09847(9) 0.0180(4) Uani 1 1 d . . . . .
H8 H 0.328229 -0.100452 0.104987 0.022 Uiso 1 1 calc R U . . .
C9 C 0.41209(13) -0.2502(3) 0.08128(9) 0.0194(4) Uani 1 1 d . . . . .
H9 H 0.380628 -0.353371 0.076219 0.023 Uiso 1 1 calc R U . . .
C10 C 0.48925(13) -0.2495(3) 0.07158(9) 0.0190(4) Uani 1 1 d . . . . .
H10 H 0.510815 -0.351651 0.059285 0.023 Uiso 1 1 calc R U . . .
C11 C 0.53457(13) -0.0973(3) 0.08011(9) 0.0175(4) Uani 1 1 d . . . . .
H11 H 0.587350 -0.097063 0.073419 0.021 Uiso 1 1 calc R U . . .
C12 C 0.50493(12) 0.0548(3) 0.09817(9) 0.0164(4) Uani 1 1 d . . . . .
C13 C 0.55955(12) 0.2099(3) 0.11013(9) 0.0166(4) Uani 1 1 d . . . . .
C14 C 0.59223(12) 0.2693(3) 0.06394(10) 0.0185(4) Uani 1 1 d . . . . .
H14 H 0.575992 0.215937 0.024424 0.022 Uiso 1 1 calc R U . . .
C15 C 0.64812(13) 0.4056(3) 0.07541(10) 0.0202(4) Uani 1 1 d . . . . .
H15 H 0.668964 0.446942 0.043615 0.024 Uiso 1 1 calc R U . . .
C16 C 0.67328(13) 0.4809(3) 0.13363(11) 0.0218(4) Uani 1 1 d . . . . .
H16 H 0.711902 0.573223 0.141906 0.026 Uiso 1 1 calc R U . . .
C17 C 0.64200(13) 0.4213(3) 0.17965(10) 0.0199(4) Uani 1 1 d . . . . .
H17 H 0.660317 0.472451 0.219513 0.024 Uiso 1 1 calc R U . . .
C18 C 0.58420(12) 0.2877(3) 0.16875(9) 0.0169(4) Uani 1 1 d . . . . .
C19 C 0.54887(13) 0.2237(3) 0.21943(9) 0.0169(4) Uani 1 1 d . . . . .
H19 H 0.535011 0.099045 0.211451 0.020 Uiso 1 1 calc R U . . .
C20 C 0.60958(13) 0.2390(3) 0.28462(10) 0.0211(4) Uani 1 1 d . . . . .
H20A H 0.662369 0.184716 0.285878 0.032 Uiso 1 1 calc R U . . .
H20B H 0.586346 0.181255 0.314035 0.032 Uiso 1 1 calc R U . . .
H20C H 0.618949 0.360745 0.295752 0.032 Uiso 1 1 calc R U . . .
C21 C 0.57016(12) 0.7526(3) 0.29325(9) 0.0165(4) Uani 1 1 d . . . . .
C22 C 0.58393(13) 0.7927(3) 0.23699(9) 0.0183(4) Uani 1 1 d . . . . .
H22 H 0.537711 0.799464 0.200668 0.022 Uiso 1 1 calc R U . . .
C23 C 0.66231(13) 0.8227(3) 0.23248(9) 0.0191(4) Uani 1 1 d . . . . .
H23 H 0.669419 0.852061 0.193765 0.023 Uiso 1 1 calc R U . . .
C24 C 0.73077(13) 0.8098(3) 0.28493(10) 0.0195(4) Uani 1 1 d . . . . .
H24 H 0.785143 0.829207 0.282501 0.023 Uiso 1 1 calc R U . . .
C25 C 0.71835(13) 0.7680(3) 0.34084(10) 0.0183(4) Uani 1 1 d . . . . .
H25 H 0.765334 0.757872 0.376504 0.022 Uiso 1 1 calc R U . . .
C26 C 0.63906(13) 0.7399(3) 0.34696(9) 0.0169(4) Uani 1 1 d . . . . .
C27 C 0.63769(13) 0.6895(3) 0.41030(9) 0.0171(4) Uani 1 1 d . . . . .
C28 C 0.68590(13) 0.5466(3) 0.43753(10) 0.0194(4) Uani 1 1 d . . . . .
H28 H 0.710878 0.478201 0.413354 0.023 Uiso 1 1 calc R U . . .
C29 C 0.69788(13) 0.5030(3) 0.49899(10) 0.0229(5) Uani 1 1 d . . . . .
H29 H 0.730498 0.405618 0.516499 0.028 Uiso 1 1 calc R U . . .
C30 C 0.66182(14) 0.6030(3) 0.53473(10) 0.0238(5) Uani 1 1 d . . . . .
H30 H 0.670304 0.575182 0.576960 0.029 Uiso 1 1 calc R U . . .
C31 C 0.61329(13) 0.7439(3) 0.50838(10) 0.0221(4) Uani 1 1 d . . . . .
H31 H 0.588210 0.810720 0.532909 0.027 Uiso 1 1 calc R U . . .
C32 C 0.60053(12) 0.7896(3) 0.44647(9) 0.0178(4) Uani 1 1 d . . . . .
C33 C 0.55032(13) 0.9450(3) 0.42123(9) 0.0182(4) Uani 1 1 d . . . . .
C34 C 0.57147(14) 1.1042(3) 0.45085(10) 0.0213(4) Uani 1 1 d . . . . .
H34 H 0.618494 1.112185 0.486568 0.026 Uiso 1 1 calc R U . . .
C35 C 0.52466(14) 1.2502(3) 0.42872(11) 0.0226(4) Uani 1 1 d . . . . .
H35 H 0.539552 1.357172 0.449376 0.027 Uiso 1 1 calc R U . . .
C36 C 0.45604(14) 1.2399(3) 0.37637(11) 0.0233(4) Uani 1 1 d . . . . .
H36 H 0.424426 1.339956 0.360662 0.028 Uiso 1 1 calc R U . . .
C37 C 0.43379(13) 1.0817(3) 0.34699(10) 0.0214(4) Uani 1 1 d . . . . .
H37 H 0.386771 1.074924 0.311218 0.026 Uiso 1 1 calc R U . . .
C38 C 0.47933(13) 0.9337(3) 0.36920(9) 0.0172(4) Uani 1 1 d . . . . .
C39 C 0.45193(13) 0.7585(3) 0.34000(9) 0.0181(4) Uani 1 1 d . . . . .
H39 H 0.471238 0.669539 0.373084 0.022 Uiso 1 1 calc R U . . .
C40 C 0.35756(13) 0.7428(3) 0.31345(10) 0.0213(4) Uani 1 1 d . . . . .
H40A H 0.338027 0.813652 0.276113 0.032 Uiso 1 1 calc R U . . .
H40B H 0.331630 0.782440 0.344220 0.032 Uiso 1 1 calc R U . . .
H40C H 0.342593 0.622355 0.303036 0.032 Uiso 1 1 calc R U . . .

loop_
_atom_site_aniso_label
_atom_site_aniso_U_11
_atom_site_aniso_U_22
_atom_site_aniso_U_33
_atom_site_aniso_U_23
_atom_site_aniso_U_13
_atom_site_aniso_U_12
N1 0.0163(8) 0.0236(9) 0.0151(8) -0.0014(7) 0.0051(6) 0.0015(7)
N2 0.0166(8) 0.0231(9) 0.0163(8) -0.0024(7) 0.0035(6) -0.0009(7)
C1 0.0156(9) 0.0195(10) 0.0157(9) 0.0032(8) 0.0073(7) -0.0007(8)
C2 0.0189(10) 0.0188(10) 0.0196(9) -0.0001(8) 0.0097(8) -0.0018(8)
C3 0.0179(9) 0.0201(10) 0.0248(10) 0.0038(8) 0.0107(8) 0.0021(8)
C4 0.0145(9) 0.0242(11) 0.0209(10) 0.0057(9) 0.0060(8) 0.0001(8)
C5 0.0148(9) 0.0246(11) 0.0166(9) 0.0001(8) 0.0062(7) -0.0027(9)
C6 0.0148(9) 0.0184(10) 0.0174(9) 0.0022(8) 0.0077(8) -0.0008(8)
C7 0.0149(9) 0.0220(10) 0.0116(9) 0.0004(7) 0.0033(7) 0.0003(8)
C8 0.0147(9) 0.0229(10) 0.0165(9) 0.0009(8) 0.0048(7) -0.0004(8)
C9 0.0202(10) 0.0207(10) 0.0168(9) -0.0013(8) 0.0046(8) -0.0037(9)
C10 0.0211(10) 0.0216(10) 0.0141(9) -0.0027(8) 0.0050(8) 0.0015(9)
C11 0.0154(9) 0.0244(11) 0.0131(9) -0.0003(8) 0.0048(7) 0.0005(8)
C12 0.0157(9) 0.0222(11) 0.0108(8) 0.0014(8) 0.0032(7) 0.0000(8)
C13 0.0121(9) 0.0188(10) 0.0187(10) 0.0011(8) 0.0041(7) 0.0029(8)
C14 0.0146(9) 0.0238(10) 0.0174(9) 0.0011(8) 0.0052(7) 0.0012(8)
C15 0.0166(9) 0.0234(11) 0.0231(10) 0.0050(9) 0.0097(8) 0.0026(8)
C16 0.0173(10) 0.0171(10) 0.0318(12) 0.0002(9) 0.0087(9) -0.0012(8)
C17 0.0177(10) 0.0198(10) 0.0213(10) -0.0019(8) 0.0049(8) 0.0010(8)
C18 0.0138(9) 0.0179(10) 0.0184(9) 0.0007(8) 0.0040(7) 0.0029(7)
C19 0.0160(9) 0.0187(10) 0.0163(9) -0.0007(8) 0.0053(7) 0.0017(8)
C20 0.0212(10) 0.0236(11) 0.0169(9) -0.0001(8) 0.0033(8) 0.0016(9)
C21 0.0176(9) 0.0138(9) 0.0176(9) -0.0024(8) 0.0048(8) 0.0012(8)
C22 0.0208(10) 0.0167(10) 0.0156(9) -0.0004(8) 0.0030(8) 0.0024(8)
C23 0.0251(10) 0.0164(10) 0.0176(9) 0.0003(8) 0.0089(8) 0.0012(8)
C24 0.0179(9) 0.0185(10) 0.0242(10) -0.0004(8) 0.0095(8) -0.0002(8)
C25 0.0168(9) 0.0180(10) 0.0187(9) -0.0011(8) 0.0032(7) -0.0003(8)
C26 0.0188(9) 0.0158(9) 0.0157(9) -0.0014(8) 0.0045(8) 0.0001(8)
C27 0.0147(9) 0.0193(10) 0.0157(9) -0.0004(8) 0.0024(7) -0.0020(8)
C28 0.0161(9) 0.0230(11) 0.0188(10) -0.0005(8) 0.0050(8) 0.0001(8)
C29 0.0190(10) 0.0254(11) 0.0222(11) 0.0052(9) 0.0031(8) 0.0027(9)
C30 0.0228(10) 0.0320(12) 0.0155(9) 0.0040(9) 0.0042(8) 0.0006(10)
C31 0.0198(10) 0.0293(12) 0.0174(9) -0.0007(9) 0.0060(8) 0.0007(9)
C32 0.0152(9) 0.0214(10) 0.0160(9) -0.0009(8) 0.0034(7) -0.0023(8)
C33 0.0163(9) 0.0228(11) 0.0170(9) -0.0006(8) 0.0076(8) -0.0004(8)
C34 0.0191(10) 0.0259(11) 0.0190(10) -0.0035(9) 0.0058(8) -0.0011(9)
C35 0.0214(10) 0.0214(10) 0.0267(10) -0.0043(9) 0.0099(9) -0.0019(9)
C36 0.0212(10) 0.0209(11) 0.0284(11) 0.0020(9) 0.0081(9) 0.0033(9)
C37 0.0172(10) 0.0244(11) 0.0215(10) 0.0002(9) 0.0041(8) 0.0000(9)
C38 0.0155(9) 0.0207(10) 0.0170(9) -0.0001(8) 0.0073(8) -0.0013(8)
C39 0.0164(9) 0.0202(10) 0.0177(9) 0.0001(8) 0.0052(8) -0.0010(8)
C40 0.0161(9) 0.0247(11) 0.0228(10) -0.0029(9) 0.0055(8) -0.0009(9)

loop_
_atom_type_symbol
_atom_type_description
_atom_type_scat_dispersion_real
_atom_type_scat_dispersion_imag
_atom_type_scat_source
C C 0.0181 0.0091 'International Tables Vol C Tables 4.2.6.8 and 6.1.1.4'
H H 0.0000 0.0000 'International Tables Vol C Tables 4.2.6.8 and 6.1.1.4'
N N 0.0311 0.0180 'International Tables Vol C Tables 4.2.6.8 and 6.1.1.4'

loop_
_geom_angle_atom_site_label_1
_geom_angle_atom_site_label_2
_geom_angle_atom_site_label_3
_geom_angle
_geom_angle_site_symmetry_1
_geom_angle_site_symmetry_3
_geom_angle_publ_flag
C1 N1 C19 124.75(17) . . ?
C1 N1 H1 129.1 . . ?
C19 N1 H1 105.8 . . ?
C21 N2 C39 122.68(17) . . ?
C21 N2 H2 99.6 . . ?
C39 N2 H2 137.6 . . ?
N1 C1 C2 115.90(18) . . ?
N1 C1 C6 126.09(19) . . ?
C2 C1 C6 117.92(18) . . ?
C3 C2 C1 122.9(2) . . ?
C3 C2 H2A 118.5 . . ?
C1 C2 H2A 118.5 . . ?
C2 C3 C4 119.4(2) . . ?
C2 C3 H3 120.3 . . ?
C4 C3 H3 120.3 . . ?
C5 C4 C3 118.53(19) . . ?
C5 C4 H4 120.7 . . ?
C3 C4 H4 120.7 . . ?
C4 C5 C6 123.36(19) . . ?
C4 C5 H5 118.3 . . ?
C6 C5 H5 118.3 . . ?
C5 C6 C1 117.69(19) . . ?
C5 C6 C7 114.56(18) . . ?
C1 C6 C7 127.57(18) . . ?
C8 C7 C12 118.13(19) . . ?
C8 C7 C6 117.44(18) . . ?
C12 C7 C6 124.01(19) . . ?
C9 C8 C7 122.03(19) . . ?
C9 C8 H8 119.0 . . ?
C7 C8 H8 119.0 . . ?
C10 C9 C8 119.6(2) . . ?
C10 C9 H9 120.2 . . ?
C8 C9 H9 120.2 . . ?
C9 C10 C11 119.1(2) . . ?
C9 C10 H10 120.5 . . ?
C11 C10 H10 120.5 . . ?
C10 C11 C12 122.03(19) . . ?
C10 C11 H11 119.0 . . ?
C12 C11 H11 119.0 . . ?
C11 C12 C7 119.10(19) . . ?
C11 C12 C13 118.73(18) . . ?
C7 C12 C13 122.15(19) . . ?
C14 C13 C18 119.64(19) . . ?
C14 C13 C12 119.50(18) . . ?
C18 C13 C12 120.64(18) . . ?
C15 C14 C13 120.7(2) . . ?
C15 C14 H14 119.7 . . ?
C13 C14 H14 119.7 . . ?
C16 C15 C14 119.6(2) . . ?
C16 C15 H15 120.2 . . ?
C14 C15 H15 120.2 . . ?
C17 C16 C15 120.0(2) . . ?
C17 C16 H16 120.0 . . ?
C15 C16 H16 120.0 . . ?
C16 C17 C18 121.5(2) . . ?
C16 C17 H17 119.3 . . ?
C18 C17 H17 119.3 . . ?
C17 C18 C13 118.62(19) . . ?
C17 C18 C19 121.37(19) . . ?
C13 C18 C19 120.00(19) . . ?
N1 C19 C20 107.63(16) . . ?
N1 C19 C18 112.49(17) . . ?
C20 C19 C18 113.65(17) . . ?
N1 C19 H19 107.6 . . ?
C20 C19 H19 107.6 . . ?
C18 C19 H19 107.6 . . ?
C19 C20 H20A 109.5 . . ?
C19 C20 H20B 109.5 . . ?
H20A C20 H20B 109.5 . . ?
C19 C20 H20C 109.5 . . ?
H20A C20 H20C 109.5 . . ?
H20B C20 H20C 109.5 . . ?
C22 C21 N2 115.73(18) . . ?
C22 C21 C26 118.73(18) . . ?
N2 C21 C26 125.35(18) . . ?
C23 C22 C21 122.30(19) . . ?
C23 C22 H22 118.8 . . ?
C21 C22 H22 118.8 . . ?
C22 C23 C24 119.58(19) . . ?
C22 C23 H23 120.2 . . ?
C24 C23 H23 120.2 . . ?
C25 C24 C23 118.86(19) . . ?
C25 C24 H24 120.6 . . ?
C23 C24 H24 120.6 . . ?
C24 C25 C26 122.72(19) . . ?
C24 C25 H25 118.6 . . ?
C26 C25 H25 118.6 . . ?
C25 C26 C21 117.78(18) . . ?
C25 C26 C27 115.37(18) . . ?
C21 C26 C27 126.76(18) . . ?
C28 C27 C32 118.83(19) . . ?
C28 C27 C26 116.95(19) . . ?
C32 C27 C26 123.64(19) . . ?
C29 C28 C27 121.5(2) . . ?
C29 C28 H28 119.3 . . ?
C27 C28 H28 119.3 . . ?
C28 C29 C30 119.6(2) . . ?
C28 C29 H29 120.2 . . ?
C30 C29 H29 120.2 . . ?
C31 C30 C29 119.7(2) . . ?
C31 C30 H30 120.1 . . ?
C29 C30 H30 120.1 . . ?
C30 C31 C32 121.5(2) . . ?
C30 C31 H31 119.3 . . ?
C32 C31 H31 119.3 . . ?
C31 C32 C27 118.9(2) . . ?
C31 C32 C33 119.22(19) . . ?
C27 C32 C33 121.84(18) . . ?
C34 C33 C38 119.08(19) . . ?
C34 C33 C32 119.94(18) . . ?
C38 C33 C32 120.93(19) . . ?
C35 C34 C33 120.9(2) . . ?
C35 C34 H34 119.5 . . ?
C33 C34 H34 119.5 . . ?
C34 C35 C36 119.9(2) . . ?
C34 C35 H35 120.0 . . ?
C36 C35 H35 120.0 . . ?
C35 C36 C37 119.6(2) . . ?
C35 C36 H36 120.2 . . ?
C37 C36 H36 120.2 . . ?
C38 C37 C36 121.1(2) . . ?
C38 C37 H37 119.5 . . ?
C36 C37 H37 119.5 . . ?
C37 C38 C33 119.32(19) . . ?
C37 C38 C39 121.29(18) . . ?
C33 C38 C39 119.34(18) . . ?
N2 C39 C38 113.48(17) . . ?
N2 C39 C40 107.26(16) . . ?
C38 C39 C40 112.69(18) . . ?
N2 C39 H39 107.7 . . ?
C38 C39 H39 107.7 . . ?
C40 C39 H39 107.7 . . ?
C39 C40 H40A 109.5 . . ?
C39 C40 H40B 109.5 . . ?
H40A C40 H40B 109.5 . . ?
C39 C40 H40C 109.5 . . ?
H40A C40 H40C 109.5 . . ?
H40B C40 H40C 109.5 . . ?

loop_
_geom_bond_atom_site_label_1
_geom_bond_atom_site_label_2
_geom_bond_distance
_geom_bond_site_symmetry_2
_geom_bond_publ_flag
N1 C1 1.387(3) . ?
N1 C19 1.469(3) . ?
N1 H1 0.9983 . ?
N2 C21 1.411(3) . ?
N2 C39 1.475(3) . ?
N2 H2 1.0329 . ?
C1 C2 1.410(3) . ?
C1 C6 1.416(3) . ?
C2 C3 1.381(3) . ?
C2 H2A 0.9500 . ?
C3 C4 1.393(3) . ?
C3 H3 0.9500 . ?
C4 C5 1.384(3) . ?
C4 H4 0.9500 . ?
C5 C6 1.410(3) . ?
C5 H5 0.9500 . ?
C6 C7 1.499(3) . ?
C7 C8 1.400(3) . ?
C7 C12 1.413(3) . ?
C8 C9 1.391(3) . ?
C8 H8 0.9500 . ?
C9 C10 1.388(3) . ?
C9 H9 0.9500 . ?
C10 C11 1.391(3) . ?
C10 H10 0.9500 . ?
C11 C12 1.393(3) . ?
C11 H11 0.9500 . ?
C12 C13 1.493(3) . ?
C13 C14 1.403(3) . ?
C13 C18 1.405(3) . ?
C14 C15 1.391(3) . ?
C14 H14 0.9500 . ?
C15 C16 1.388(3) . ?
C15 H15 0.9500 . ?
C16 C17 1.386(3) . ?
C16 H16 0.9500 . ?
C17 C18 1.396(3) . ?
C17 H17 0.9500 . ?
C18 C19 1.531(3) . ?
C19 C20 1.528(3) . ?
C19 H19 1.0000 . ?
C20 H20A 0.9800 . ?
C20 H20B 0.9800 . ?
C20 H20C 0.9800 . ?
C21 C22 1.401(3) . ?
C21 C26 1.411(3) . ?
C22 C23 1.380(3) . ?
C22 H22 0.9500 . ?
C23 C24 1.390(3) . ?
C23 H23 0.9500 . ?
C24 C25 1.386(3) . ?
C24 H24 0.9500 . ?
C25 C26 1.407(3) . ?
C25 H25 0.9500 . ?
C26 C27 1.497(3) . ?
C27 C28 1.405(3) . ?
C27 C32 1.410(3) . ?
C28 C29 1.389(3) . ?
C28 H28 0.9500 . ?
C29 C30 1.391(3) . ?
C29 H29 0.9500 . ?
C30 C31 1.390(3) . ?
C30 H30 0.9500 . ?
C31 C32 1.401(3) . ?
C31 H31 0.9500 . ?
C32 C33 1.488(3) . ?
C33 C34 1.401(3) . ?
C33 C38 1.408(3) . ?
C34 C35 1.388(3) . ?
C34 H34 0.9500 . ?
C35 C36 1.389(3) . ?
C35 H35 0.9500 . ?
C36 C37 1.395(3) . ?
C36 H36 0.9500 . ?
C37 C38 1.391(3) . ?
C37 H37 0.9500 . ?
C38 C39 1.524(3) . ?
C39 C40 1.530(3) . ?
C39 H39 1.0000 . ?
C40 H40A 0.9800 . ?
C40 H40B 0.9800 . ?
C40 H40C 0.9800 . ?
